data_1535095
loop_
_publ_author_name
'Sorokina, N.I.'
'Voronkova, V.I.'
'Simonov, V.I.'
'Yanovskii, V.K.'
'Verin, I.A.'

_publ_section_title
;
 Crystal structures of compounds in the K Ti O P O4 K Ge O P O4 system.
;
_journal_name_full Kristallografiya
_journal_page_first 457
_journal_page_last 460
_journal_volume 41
_journal_year 1996
_chemical_formula_sum 'Ge0.184 K O5 P Ti0.816'
_chemical_name_systematic 'K (Ge0.184 Ti0.816 O) (P O4)'
_space_group_IT_number 33
_symmetry_space_group_name_Hall 'P 2c -2n'
_symmetry_space_group_name_H-M 'P n a 21'
_cell_angle_alpha 90
_cell_angle_beta 90
_cell_angle_gamma 90
_cell_formula_units_Z 8
_cell_length_a 12.7252
_cell_length_b 6.3944
_cell_length_c 10.4212
_cell_volume 847.973
_citation_journal_id_ASTM KRISAJ
_cod_data_source_file Sorokina_KRISAJ_1996_1538.cif
_cod_data_source_block Ge0.184K1O5P1Ti0.816
_cod_original_cell_volume 847.9732
_cod_original_formula_sum 'Ge0.184 K1 O5 P1 Ti0.816'
_cod_database_code 1535095

loop_
_symmetry_equiv_pos_as_xyz
x,y,z
-x,-y,z+1/2
-x+1/2,y+1/2,z+1/2
x+1/2,-y+1/2,z

loop_
_atom_site_label
_atom_site_type_symbol
_atom_site_fract_x
_atom_site_fract_y
_atom_site_fract_z
_atom_site_occupancy
_atom_site_U_iso_or_equiv
K1 K+1 0.10541 0.69602 0.06705 1 0.0
O3 O-2 0.40058 0.19633 0.27465 1 0.0
Ti2 Ti+4 0.24635 0.2605 0.2497 0.721 0.0
Ge1 Ge+4 0.37117 0.49966 0 0.089 0.0
Ge2 Ge+4 0.24635 0.2605 0.2497 0.279 0.0
Ti1 Ti+4 0.37117 0.49966 0 0.911 0.0
O1 O-2 0.48586 0.48595 0.14356 1 0.0
O10 O-2 0.22469 -0.03714 0.63665 1 0.0
P1 P+5 0.49859 0.33527 0.25592 1 0.0
O5 O-2 0.1123 0.31232 0.53743 1 0.0
O7 O-2 0.25431 0.5417 0.62278 1 0.0
O9 O-2 0.22439 0.04727 0.38177 1 0.0
O6 O-2 0.11183 0.6931 0.4799 1 0.0
P2 P+5 0.18093 0.50315 0.50703 1 0.0
O2 O-2 0.51035 0.46433 0.37981 1 0.0
K2 K+1 0.38052 0.78107 0.3144 1 0.0
O8 O-2 0.25429 0.4614 0.39235 1 0.0
O4 O-2 0.59461 0.19179 0.23541 1 0.0
